data_7000308
loop_
_publ_author_name
'Xiong, Yun'
'Yao, Shenglai'
'Driess, Matthias'

_publ_section_title
;
 Twice silicon-induced C--H activation and tautomerisation of a
 \b-diketiminato ligand and formation of new types of N-heterocyclic
 silanes
;
_journal_issue 3
_journal_name_full 'Dalton Transactions'
_journal_page_first 421
_journal_page_last 423
_journal_paper_doi 10.1039/b820285k
_journal_year 2009
_chemical_formula_sum 'C21 H24 Br2 N2 Si'
_chemical_formula_weight 492.33
_chemical_name_systematic
;
?
;
_space_group_IT_number 33
_symmetry_cell_setting orthorhombic
_symmetry_space_group_name_Hall 'P 2c -2n'
_symmetry_space_group_name_H-M 'P n a 21'
_atom_sites_solution_hydrogens geom
_atom_sites_solution_primary direct
_atom_sites_solution_secondary difmap
_audit_creation_method
;
CrysAlis RED, Oxford Diffraction Ltd.,
Version 1.171.29.10 (release 13-04-2006 CrysAlis171 .NET)
(compiled Apr 13 2006,12:24:59)
;
_cell_angle_alpha 90.00
_cell_angle_beta 90.00
_cell_angle_gamma 90.00
_cell_formula_units_Z 4
_cell_length_a 18.7680(4)
_cell_length_b 7.8976(2)
_cell_length_c 14.2285(5)
_cell_measurement_reflns_used 4973
_cell_measurement_temperature 150(2)
_cell_measurement_theta_max 28.6145
_cell_measurement_theta_min 2.9408
_cell_volume 2108.98(10)
_computing_cell_refinement
;
CrysAlis RED, Oxford Diffraction Ltd.,
Version 1.171.29.10 (release 13-04-2006 CrysAlis171 .NET)
(compiled Apr 13 2006,12:24:59)
;
_computing_data_collection
;
CrysAlis CCD, Oxford Diffraction Ltd.,
Version 1.171.29.10 (release 13-04-2006 CrysAlis171 .NET)
(compiled Apr 13 2006,12:24:59)
;
_computing_data_reduction
;
CrysAlis RED, Oxford Diffraction Ltd.,
Version 1.171.29.10 (release 13-04-2006 CrysAlis171 .NET)
(compiled Apr 13 2006,12:24:59)
;
_computing_publication_material 'SHELXL-97 (Sheldrick, 1997)'
_computing_structure_refinement 'SHELXL-97 (Sheldrick, 1997)'
_computing_structure_solution 'SHELXS-97 (Sheldrick, 1990)'
_diffrn_ambient_temperature 150(2)
_diffrn_measured_fraction_theta_full 0.998
_diffrn_measured_fraction_theta_max 0.998
_diffrn_measurement_device_type 'Oxford Diffraction Xcalibur S Sapphire'
_diffrn_measurement_method \w
_diffrn_radiation_monochromator graphite
_diffrn_radiation_source 'Enhance (Mo) X-ray Source'
_diffrn_radiation_type MoK\a
_diffrn_radiation_wavelength 0.71073
_diffrn_reflns_av_R_equivalents 0.0431
_diffrn_reflns_av_sigmaI/netI 0.0548
_diffrn_reflns_limit_h_max 22
_diffrn_reflns_limit_h_min -22
_diffrn_reflns_limit_k_max 9
_diffrn_reflns_limit_k_min -9
_diffrn_reflns_limit_l_max 16
_diffrn_reflns_limit_l_min -16
_diffrn_reflns_number 11209
_diffrn_reflns_theta_full 25.00
_diffrn_reflns_theta_max 25.00
_diffrn_reflns_theta_min 2.95
_exptl_absorpt_coefficient_mu 3.908
_exptl_absorpt_correction_T_max 0.509
_exptl_absorpt_correction_T_min 0.331
_exptl_absorpt_correction_type multi-scan
_exptl_absorpt_process_details
;
CrysAlis RED, Oxford Diffraction Ltd.,
Version 1.171.29.10 (release 13-04-2006 CrysAlis171 .NET)
(compiled Apr 13 2006,12:24:59)
Empirical absorption correction using spherical harmonics,
implemented in SCALE3 ABSPACK scaling algorithm.
;
_exptl_crystal_colour colourless
_exptl_crystal_density_diffrn 1.551
_exptl_crystal_density_method 'not measured'
_exptl_crystal_description drop
_exptl_crystal_F_000 992
_exptl_crystal_size_max 0.49
_exptl_crystal_size_mid 0.36
_exptl_crystal_size_min 0.25
_refine_diff_density_max 0.312
_refine_diff_density_min -0.295
_refine_diff_density_rms 0.063
_refine_ls_abs_structure_details 'Flack H D (1983), Acta Cryst. A39, 876-881'
_refine_ls_abs_structure_Flack 0.008(8)
_refine_ls_extinction_method none
_refine_ls_goodness_of_fit_ref 0.951
_refine_ls_hydrogen_treatment constr
_refine_ls_matrix_type full
_refine_ls_number_parameters 240
_refine_ls_number_reflns 3592
_refine_ls_number_restraints 1
_refine_ls_restrained_S_all 0.950
_refine_ls_R_factor_all 0.0435
_refine_ls_R_factor_gt 0.0294
_refine_ls_shift/su_max 0.015
_refine_ls_shift/su_mean 0.000
_refine_ls_structure_factor_coef Fsqd
_refine_ls_weighting_details 'calc w=1/[\s^2^(Fo^2^)+(0.0211P)^2^+0.0000P] where P=(Fo^2^+2Fc^2^)/3'
_refine_ls_weighting_scheme calc
_refine_ls_wR_factor_gt 0.0482
_refine_ls_wR_factor_ref 0.0521
_reflns_number_gt 2875
_reflns_number_total 3592
_reflns_threshold_expression >2sigma(I)
_cod_data_source_file b820285k.txt
_cod_data_source_block CCDC705081
_cod_original_sg_symbol_H-M Pna21
_cod_database_code 7000308

loop_
_symmetry_equiv_pos_as_xyz
'x, y, z'
'-x, -y, z+1/2'
'x+1/2, -y+1/2, z'
'-x+1/2, y+1/2, z+1/2'

loop_
_atom_site_label
_atom_site_type_symbol
_atom_site_fract_x
_atom_site_fract_y
_atom_site_fract_z
_atom_site_U_iso_or_equiv
_atom_site_adp_type
_atom_site_occupancy
_atom_site_symmetry_multiplicity
_atom_site_calc_flag
_atom_site_refinement_flags
_atom_site_disorder_assembly
_atom_site_disorder_group
Br1 Br 0.19602(2) 0.22430(5) 0.18506(3) 0.03664(12) Uani 1 1 d . . .
Br2 Br 0.07276(2) 0.25897(5) 0.00727(3) 0.03506(12) Uani 1 1 d . . .
Si1 Si 0.13155(5) 0.41582(13) 0.11065(9) 0.0224(3) Uani 1 1 d . . .
N1 N 0.07345(13) 0.5203(4) 0.1813(3) 0.0228(7) Uani 1 1 d . . .
N2 N 0.18540(15) 0.5630(4) 0.0614(2) 0.0213(7) Uani 1 1 d . . .
C1 C 0.0193(2) 0.7790(5) 0.2395(3) 0.0338(10) Uani 1 1 d . . .
H1A H -0.0090 0.7157 0.2801 0.051 Uiso 1 1 calc R . .
H1B H 0.0154 0.8963 0.2385 0.051 Uiso 1 1 calc R . .
C2 C 0.06654(17) 0.6993(5) 0.1811(3) 0.0223(9) Uani 1 1 d . . .
C3 C 0.11237(18) 0.7947(5) 0.1179(3) 0.0245(10) Uani 1 1 d . . .
H3 H 0.1028 0.9100 0.1137 0.037 Uiso 1 1 calc R . .
C4 C 0.16612(19) 0.7391(5) 0.0652(3) 0.0241(10) Uani 1 1 d . . .
C5 C 0.2095(2) 0.8547(5) 0.0054(3) 0.0332(11) Uani 1 1 d . . .
H5A H 0.1886 0.9656 0.0056 0.050 Uiso 1 1 calc R . .
H5B H 0.2107 0.8120 -0.0578 0.050 Uiso 1 1 calc R . .
H5C H 0.2571 0.8608 0.0297 0.050 Uiso 1 1 calc R . .
C6 C 0.0262(2) 0.4237(5) 0.2412(3) 0.0257(10) Uani 1 1 d . . .
C7 C -0.04105(19) 0.3771(5) 0.2082(3) 0.0260(10) Uani 1 1 d . . .
C8 C -0.0815(2) 0.2648(6) 0.2622(3) 0.0418(12) Uani 1 1 d . . .
H8 H -0.1249 0.2262 0.2392 0.063 Uiso 1 1 calc R . .
C9 C -0.0583(2) 0.2108(6) 0.3480(4) 0.0472(13) Uani 1 1 d . . .
H9 H -0.0857 0.1352 0.3827 0.071 Uiso 1 1 calc R . .
C10 C 0.0058(2) 0.2688(6) 0.3832(3) 0.0422(12) Uani 1 1 d . . .
H10 H 0.0200 0.2362 0.4431 0.063 Uiso 1 1 calc R . .
C11 C 0.0494(2) 0.3752(5) 0.3304(3) 0.0333(11) Uani 1 1 d . . .
C12 C -0.07224(19) 0.4490(5) 0.1199(3) 0.0368(12) Uani 1 1 d . . .
H12A H -0.0363 0.5110 0.0865 0.055 Uiso 1 1 calc R . .
H12B H -0.1109 0.5235 0.1355 0.055 Uiso 1 1 calc R . .
H12C H -0.0896 0.3585 0.0810 0.055 Uiso 1 1 calc R . .
C13 C 0.1176(2) 0.4418(6) 0.3733(3) 0.0495(14) Uani 1 1 d . . .
H13A H 0.1513 0.4653 0.3244 0.074 Uiso 1 1 calc R . .
H13B H 0.1370 0.3584 0.4152 0.074 Uiso 1 1 calc R . .
H13C H 0.1077 0.5438 0.4076 0.074 Uiso 1 1 calc R . .
C14 C 0.25589(18) 0.5198(4) 0.0252(3) 0.0214(10) Uani 1 1 d . . .
C15 C 0.3146(2) 0.5422(5) 0.0837(3) 0.0245(10) Uani 1 1 d . . .
C16 C 0.3813(2) 0.4970(5) 0.0495(3) 0.0360(11) Uani 1 1 d . . .
H16 H 0.4212 0.5091 0.0877 0.054 Uiso 1 1 calc R . .
C17 C 0.3893(2) 0.4345(6) -0.0404(4) 0.0384(12) Uani 1 1 d . . .
H17 H 0.4342 0.4038 -0.0622 0.058 Uiso 1 1 calc R . .
C18 C 0.3316(2) 0.4178(5) -0.0970(3) 0.0334(11) Uani 1 1 d . . .
H18 H 0.3377 0.3766 -0.1576 0.050 Uiso 1 1 calc R . .
C19 C 0.2629(2) 0.4608(5) -0.0667(3) 0.0272(10) Uani 1 1 d . . .
C20 C 0.3072(2) 0.6148(5) 0.1808(3) 0.0357(10) Uani 1 1 d . . .
H20A H 0.2861 0.7253 0.1769 0.054 Uiso 1 1 calc R . .
H20B H 0.3534 0.6233 0.2094 0.054 Uiso 1 1 calc R . .
H20C H 0.2774 0.5422 0.2180 0.054 Uiso 1 1 calc R . .
C21 C 0.2017(2) 0.4444(5) -0.1336(3) 0.0377(11) Uani 1 1 d . . .
H21A H 0.1884 0.3274 -0.1388 0.056 Uiso 1 1 calc R . .
H21B H 0.2156 0.4863 -0.1942 0.056 Uiso 1 1 calc R . .
H21C H 0.1620 0.5089 -0.1106 0.056 Uiso 1 1 calc R . .

loop_
_atom_site_aniso_label
_atom_site_aniso_U_11
_atom_site_aniso_U_22
_atom_site_aniso_U_33
_atom_site_aniso_U_23
_atom_site_aniso_U_13
_atom_site_aniso_U_12
Br1 0.0356(2) 0.0278(2) 0.0466(3) 0.0049(3) -0.0050(2) 0.0058(2)
Br2 0.03361(19) 0.0339(3) 0.0376(3) -0.0131(3) -0.0013(2) -0.0060(2)
Si1 0.0218(5) 0.0182(6) 0.0271(7) -0.0043(6) -0.0016(5) 0.0001(5)
N1 0.0213(15) 0.0248(17) 0.0223(19) -0.0012(18) -0.0008(19) -0.0007(14)
N2 0.0214(17) 0.0192(18) 0.0233(19) -0.0041(14) 0.0035(15) 0.0047(15)
C1 0.034(2) 0.030(2) 0.038(3) -0.004(2) 0.003(2) 0.004(2)
C2 0.0214(19) 0.021(2) 0.024(2) -0.003(2) 0.006(2) 0.0023(16)
C3 0.030(2) 0.016(2) 0.028(3) -0.007(2) -0.002(2) 0.0046(19)
C4 0.026(2) 0.011(2) 0.035(3) -0.006(2) -0.0012(18) -0.0028(18)
C5 0.032(2) 0.029(3) 0.039(3) -0.003(3) 0.008(3) 0.0018(19)
C6 0.030(2) 0.024(2) 0.024(3) -0.003(2) 0.002(2) 0.001(2)
C7 0.021(2) 0.029(2) 0.028(3) -0.001(2) 0.0057(18) 0.0055(18)
C8 0.030(2) 0.045(3) 0.050(3) -0.008(3) 0.012(2) 0.002(3)
C9 0.050(3) 0.043(3) 0.049(4) 0.008(3) 0.022(3) 0.004(3)
C10 0.055(3) 0.040(3) 0.031(3) 0.001(3) 0.007(2) 0.015(3)
C11 0.035(2) 0.032(3) 0.033(3) 0.004(2) 0.004(2) 0.010(2)
C12 0.023(2) 0.039(3) 0.048(3) -0.007(3) 0.000(2) 0.005(2)
C13 0.051(3) 0.069(4) 0.028(3) -0.002(3) -0.011(2) 0.008(3)
C14 0.0214(19) 0.017(2) 0.026(3) 0.0009(18) 0.0054(19) 0.0037(17)
C15 0.030(2) 0.018(2) 0.025(3) -0.0002(19) 0.001(2) 0.0012(19)
C16 0.025(2) 0.042(3) 0.041(3) 0.007(3) -0.005(2) 0.003(2)
C17 0.030(2) 0.041(3) 0.044(3) 0.004(3) 0.010(2) 0.012(2)
C18 0.044(3) 0.034(3) 0.023(3) 0.003(2) 0.015(2) 0.009(2)
C19 0.036(2) 0.022(2) 0.024(3) 0.0000(19) 0.012(2) 0.002(2)
C20 0.027(2) 0.043(2) 0.037(3) -0.004(3) -0.003(2) -0.006(2)
C21 0.046(3) 0.044(3) 0.023(3) 0.002(2) -0.002(2) 0.000(2)

loop_
_atom_type_symbol
_atom_type_description
_atom_type_scat_dispersion_real
_atom_type_scat_dispersion_imag
_atom_type_scat_source
C C 0.0033 0.0016 'International Tables Vol C Tables 4.2.6.8 and 6.1.1.4'
H H 0.0000 0.0000 'International Tables Vol C Tables 4.2.6.8 and 6.1.1.4'
N N 0.0061 0.0033 'International Tables Vol C Tables 4.2.6.8 and 6.1.1.4'
Si Si 0.0817 0.0704 'International Tables Vol C Tables 4.2.6.8 and 6.1.1.4'
Br Br -0.2901 2.4595 'International Tables Vol C Tables 4.2.6.8 and 6.1.1.4'

loop_
_geom_angle_atom_site_label_1
_geom_angle_atom_site_label_2
_geom_angle_atom_site_label_3
_geom_angle
_geom_angle_site_symmetry_1
_geom_angle_site_symmetry_3
_geom_angle_publ_flag
N2 Si1 N1 107.14(15) . . ?
N2 Si1 Br1 110.00(11) . . ?
N1 Si1 Br1 113.67(13) . . ?
N2 Si1 Br2 113.98(13) . . ?
N1 Si1 Br2 110.16(11) . . ?
Br1 Si1 Br2 102.02(4) . . ?
C2 N1 C6 118.0(3) . . ?
C2 N1 Si1 122.8(3) . . ?
C6 N1 Si1 119.1(2) . . ?
C4 N2 C14 117.9(3) . . ?
C4 N2 Si1 119.9(2) . . ?
C14 N2 Si1 121.8(2) . . ?
C1 C2 N1 121.1(4) . . ?
C1 C2 C3 121.4(4) . . ?
N1 C2 C3 117.6(3) . . ?
C4 C3 C2 128.7(4) . . ?
C3 C4 N2 122.1(4) . . ?
C3 C4 C5 122.3(3) . . ?
N2 C4 C5 115.7(3) . . ?
C11 C6 C7 121.1(4) . . ?
C11 C6 N1 119.3(4) . . ?
C7 C6 N1 119.6(4) . . ?
C6 C7 C8 118.2(4) . . ?
C6 C7 C12 122.4(4) . . ?
C8 C7 C12 119.3(4) . . ?
C9 C8 C7 121.2(4) . . ?
C8 C9 C10 119.9(4) . . ?
C9 C10 C11 121.1(4) . . ?
C10 C11 C6 118.2(4) . . ?
C10 C11 C13 119.3(4) . . ?
C6 C11 C13 122.4(4) . . ?
C15 C14 C19 121.9(3) . . ?
C15 C14 N2 118.4(3) . . ?
C19 C14 N2 119.7(3) . . ?
C16 C15 C14 118.1(4) . . ?
C16 C15 C20 120.3(4) . . ?
C14 C15 C20 121.7(3) . . ?
C17 C16 C15 121.0(4) . . ?
C18 C17 C16 120.0(4) . . ?
C17 C18 C19 121.9(4) . . ?
C14 C19 C18 117.2(4) . . ?
C14 C19 C21 123.5(3) . . ?
C18 C19 C21 119.3(4) . . ?

loop_
_geom_bond_atom_site_label_1
_geom_bond_atom_site_label_2
_geom_bond_distance
_geom_bond_site_symmetry_2
_geom_bond_publ_flag
Br1 Si1 2.2074(11) . ?
Br2 Si1 2.2171(12) . ?
Si1 N2 1.692(3) . ?
Si1 N1 1.697(3) . ?
N1 C2 1.419(5) . ?
N1 C6 1.448(5) . ?
N2 C4 1.438(5) . ?
N2 C14 1.460(4) . ?
C1 C2 1.369(5) . ?
C2 C3 1.455(5) . ?
C3 C4 1.331(5) . ?
C4 C5 1.490(6) . ?
C6 C11 1.396(6) . ?
C6 C7 1.396(5) . ?
C7 C8 1.397(5) . ?
C7 C12 1.497(5) . ?
C8 C9 1.364(6) . ?
C9 C10 1.381(6) . ?
C10 C11 1.392(6) . ?
C11 C13 1.512(5) . ?
C14 C15 1.393(5) . ?
C14 C19 1.394(5) . ?
C15 C16 1.391(5) . ?
C15 C20 1.501(5) . ?
C16 C17 1.378(6) . ?
C17 C18 1.356(6) . ?
C18 C19 1.400(5) . ?
C19 C21 1.497(5) . ?

loop_
_cod_related_entry_id
_cod_related_entry_database
_cod_related_entry_code
1 ChemSpider 30652571
